data_7059740
loop_
_publ_author_name
'Roger, Maxime'
'Amro, Kassem'
'Rault-Berthelot, Jo\"elle'
'Quiot, Mathias'
'Van der Lee, Arie'
'Poriel, Cyril'
'Richeter, S\'ebastien'
'Cl\'ement, S\'ebastien'
'Gerbier, Philippe'

_publ_section_title
;
 Synthesis, photophysical and electropolymerization properties of
 thiophene-substituted 2,3-diphenylbuta-1,3-dienes
;
_journal_issue 29
_journal_name_full 'New Journal of Chemistry'
_journal_page_first 12556
_journal_page_last 12567
_journal_paper_doi 10.1039/D0NJ02382E
_journal_volume 44
_journal_year 2020
_chemical_formula_moiety 'C30 H26 O4 S2 Si'
_chemical_formula_sum 'C30 H26 O4 S2 Si'
_chemical_formula_weight 542.72
_space_group_IT_number 62
_space_group_name_Hall '-P 2ac 2n'
_space_group_name_H-M_alt 'P n m a'
_symmetry_cell_setting orthorhombic
_symmetry_space_group_name_H-M 'P n m a'
_atom_sites_solution_hydrogens difmap
_atom_sites_solution_primary iterative
_audit_update_record
;
2020-05-11 deposited with the CCDC.	2020-06-30 downloaded from the CCDC.
;
_cell_angle_alpha 90
_cell_angle_beta 90
_cell_angle_gamma 90
_cell_formula_units_Z 4
_cell_length_a 9.7622(5)
_cell_length_b 22.7394(10)
_cell_length_c 11.8095(6)
_cell_measurement_reflns_used 2801
_cell_measurement_temperature 175
_cell_measurement_theta_max 28.7490
_cell_measurement_theta_min 2.7190
_cell_volume 2621.6(2)
_computing_cell_refinement
; 
 CrysAlisPro (Rigaku Oxford Diffraction, 2017) 
;
_computing_data_collection 'Gemini, (Oxford Diffraction, 2006)'
_computing_data_reduction
; 
 CrysAlisPro (Rigaku Oxford Diffraction, 2017) 
;
_computing_molecular_graphics 'CAMERON (Watkin et al., 1996)'
_computing_publication_material 'CRYSTALS (Betteridge et al., 2003)'
_computing_structure_refinement 'CRYSTALS (Betteridge et al., 2003)'
_computing_structure_solution 'Superflip (Palatinus & Chapuis, 2007)'
_diffrn_ambient_temperature 175
_diffrn_detector_area_resol_mean 16.0143
_diffrn_detector_type Sapphire3
_diffrn_measured_fraction_theta_full 0.999
_diffrn_measured_fraction_theta_max 0.859
_diffrn_measurement_details
;
List of Runs (angles in degrees, time in seconds):

  # Type    Start    End  Width  t~exp~   \w     \q     \k     \f   Frames
#--------------------------------------------------------------------------
  1  \w     -1.00  83.00   1.00  375.00    --   17.09  57.00  60.00   84
  2  \w     53.00  80.00   1.00  375.00    --   17.09  57.00-180.00   27
  3  \w    -46.00  29.00   1.00  375.00    --   17.09 -77.00 -90.00   75
;
_diffrn_measurement_device Area
_diffrn_measurement_device_type 'Oxford Diffraction Gemini'
_diffrn_measurement_method \w
_diffrn_orient_matrix_type 'CrysAlisPro convention (1999,Acta A55,543-557)'
_diffrn_orient_matrix_UB_11 -0.0154697000
_diffrn_orient_matrix_UB_12 -0.0303673000
_diffrn_orient_matrix_UB_13 0.0048526000
_diffrn_orient_matrix_UB_21 0.0501326000
_diffrn_orient_matrix_UB_22 -0.0028510000
_diffrn_orient_matrix_UB_23 0.0431243000
_diffrn_orient_matrix_UB_31 -0.0502875000
_diffrn_orient_matrix_UB_32 0.0064985000
_diffrn_orient_matrix_UB_33 0.0415246000
_diffrn_radiation_monochromator graphite
_diffrn_radiation_type 'Mo K\a'
_diffrn_radiation_wavelength 0.71073
_diffrn_reflns_av_R_equivalents 0.0430
_diffrn_reflns_av_unetI/netI 0.0692
_diffrn_reflns_limit_h_max 11
_diffrn_reflns_limit_h_min -12
_diffrn_reflns_limit_k_max 28
_diffrn_reflns_limit_k_min -28
_diffrn_reflns_limit_l_max 9
_diffrn_reflns_limit_l_min -16
_diffrn_reflns_number 9934
_diffrn_reflns_theta_full 26.462
_diffrn_reflns_theta_max 29.213
_diffrn_reflns_theta_min 1.791
_diffrn_standards_number 0
_exptl_absorpt_coefficient_mu 0.285
_exptl_absorpt_correction_T_max 1.00000
_exptl_absorpt_correction_T_min 0.97824
_exptl_absorpt_correction_type multi-scan
_exptl_absorpt_process_details
;
CrysAlisPro 1.171.38.43c (Rigaku Oxford Diffraction, 2015)
Empirical absorption correction using spherical harmonics,
 implemented in SCALE3 ABSPACK scaling algorithm.
;
_exptl_crystal_colour colourless
_exptl_crystal_density_diffrn 1.375
_exptl_crystal_density_meas ?
_exptl_crystal_density_method 'not measured'
_exptl_crystal_description prism
_exptl_crystal_F_000 1136.000
_exptl_crystal_size_max 0.150
_exptl_crystal_size_mid 0.070
_exptl_crystal_size_min 0.020
_refine_diff_density_max 0.36
_refine_diff_density_min -0.41
_refine_ls_extinction_method None
_refine_ls_goodness_of_fit_ref 1.1738
_refine_ls_hydrogen_treatment constr
_refine_ls_matrix_type full
_refine_ls_number_parameters 193
_refine_ls_number_reflns 2140
_refine_ls_number_restraints 30
_refine_ls_R_factor_all 0.0452
_refine_ls_R_factor_gt 0.0452
_refine_ls_shift/su_max 0.0016810
_refine_ls_shift/su_mean 0.0000727
_refine_ls_structure_factor_coef F
_refine_ls_weighting_details
;
 Method, part 1, Chebychev polynomial, (Watkin, 1994, Prince, 1982) 
 [weight] = 1.0/[A~0~*T~0~(x)+A~1~*T~1~(x) ... +A~n-1~]*T~n-1~(x)] 
 where A~i~ are the Chebychev coefficients listed below and x= Fcalc/Fmax 
 Method = Robust Weighting (Prince, 1982) 
 W = [weight] * [1-(deltaF/6*sigmaF)^2^]^2^ 
 A~i~ are: 
 -0.201 -8.26 -2.86 -2.99 -1.63 
;
_refine_ls_weighting_scheme calc
_refine_ls_wR_factor_all 0.0378
_refine_ls_wR_factor_gt 0.0378
_refine_ls_wR_factor_ref 0.0378
_reflns_limit_h_max 12
_reflns_limit_h_min 0
_reflns_limit_k_max 28
_reflns_limit_k_min 0
_reflns_limit_l_max 16
_reflns_limit_l_min 0
_reflns_number_gt 2140
_reflns_number_total 3126
_reflns_threshold_expression I>2.0\s(I)
_oxford_diffrn_Wilson_B_factor 2.55
_oxford_diffrn_Wilson_scale 2.79
_oxford_refine_ls_r_factor_ref 0.0452
_oxford_refine_ls_scale 1.187(2)
_oxford_reflns_number_all 2140
_cod_data_source_file d0nj02382e2.cif
_cod_data_source_block I_CCDC1
_cod_depositor_comments
;
The following automatic conversions were performed:

data item '_exptl_crystal_density_meas' value 'not measured' was
changed to '?' -- the value is perceived as not measured.

Automatic conversion script
Id: cif_fix_values 7556 2019-12-06 15:28:31Z antanas 

 Adding full bibliography for 7059739--7059741.cif.

 Adding full bibliography for 7059739--7059741.cif.
;
_cod_original_cell_volume 2621.5(2)
_cod_original_sg_symbol_H-M 'P n m a '
_cod_database_code 7059740
_cell_oxdiff_length_a 9.7601(6)
_cell_oxdiff_length_b 22.7446(11)
_cell_oxdiff_length_c 11.8093(7)
_cell_oxdiff_angle_alpha 89.986(4)
_cell_oxdiff_angle_beta 89.983(5)
_cell_oxdiff_angle_gamma 90.001(4)
_cell_oxdiff_volume 2621.5(3)
_montpellier_reflns_maxres 0.80
_oxford_refine_reflns_threshold_expression_ref I>2.0\s(I)

loop_
_symmetry_equiv_pos_as_xyz
x,y,z
-x,-y,-z
x,-y+1/2,z
-x,y+1/2,-z
-x+1/2,-y,z+1/2
x+1/2,y,-z+1/2
x+1/2,-y+1/2,-z+1/2
-x+1/2,y+1/2,z+1/2

loop_
_atom_site_label
_atom_site_type_symbol
_atom_site_fract_x
_atom_site_fract_y
_atom_site_fract_z
_atom_site_U_iso_or_equiv
_atom_site_occupancy
_atom_site_adp_type
_atom_site_refinement_flags_posn
_atom_site_refinement_flags_adp
_atom_site_refinement_flags_occupancy
_atom_site_disorder_assembly
_atom_site_disorder_group
_atom_site_attached_hydrogens
S1 S 0.89109(7) 0.57350(3) 0.52254(6) 0.0358 1.0000 Uani . . . . . .
C2 C 0.7926(3) 0.51733(12) 0.4706(3) 0.0414 1.0000 Uani . . . . . .
C3 C 0.6836(3) 0.53791(12) 0.4116(3) 0.0386 1.0000 Uani . . . . . .
O4 O 0.5892(2) 0.50298(8) 0.3595(2) 0.0524 1.0000 Uani . . . . . .
O7 O 0.5787(2) 0.62993(8) 0.3526(2) 0.0523 1.0000 Uani . . . . . .
C8 C 0.6802(3) 0.59995(11) 0.4079(2) 0.0340 1.0000 Uani . . . . . .
C9 C 0.7858(3) 0.62771(10) 0.4639(2) 0.0292 1.0000 Uani . . . . . .
C10 C 0.8083(2) 0.69044(10) 0.4733(2) 0.0286 1.0000 Uani . . . . . .
Si11 Si 0.69255(10) 0.7500 0.41580(8) 0.0284 1.0000 Uani S T . . . .
C12 C 0.5223(4) 0.7500 0.4859(4) 0.0416 1.0000 Uani S T . . . .
H123 H 0.4706 0.7160 0.4655 0.0600 1.0000 Uiso R . . . . .
H122 H 0.5353 0.7500 0.5659 0.0601 1.0000 Uiso RS . . . . .
C13 C 0.6878(5) 0.7500 0.2581(3) 0.0494 1.0000 Uani S T . . . .
H133 H 0.5938 0.7500 0.2331 0.0699 1.0000 Uiso RS . . . . .
H132 H 0.7336 0.7836 0.2303 0.0703 1.0000 Uiso R . . . . .
C14 C 0.9147(2) 0.71744(10) 0.5269(2) 0.0274 1.0000 Uani . . . . . .
C15 C 1.0262(2) 0.68579(10) 0.5870(2) 0.0278 1.0000 Uani . . . . . .
C16 C 1.0128(3) 0.67282(12) 0.7011(2) 0.0354 1.0000 Uani . . . . . .
C17 C 1.1090(3) 0.63833(12) 0.7553(3) 0.0457 1.0000 Uani . . . . . .
C18 C 1.2213(3) 0.61794(12) 0.6982(3) 0.0453 1.0000 Uani . . . . . .
C19 C 1.2404(3) 0.63350(12) 0.5865(3) 0.0416 1.0000 Uani . . . . . .
C20 C 1.1437(3) 0.66714(11) 0.5312(2) 0.0355 1.0000 Uani . . . . . .
H201 H 1.1585 0.6775 0.4568 0.0420 1.0000 Uiso R . . . . .
H191 H 1.3184 0.6217 0.5471 0.0491 1.0000 Uiso R . . . . .
H181 H 1.2848 0.5938 0.7327 0.0534 1.0000 Uiso R . . . . .
H171 H 1.0971 0.6301 0.8315 0.0522 1.0000 Uiso R . . . . .
H161 H 0.9369 0.6869 0.7421 0.0422 1.0000 Uiso R . . . . .
H21 H 0.8128 0.4762 0.4818 0.0488 1.0000 Uiso R . . . . .
C610 C 0.4651(19) 0.5913(9) 0.312(2) 0.0581 0.285(13) Uani D U P 1 1 .
C611 C 0.5067(9) 0.5947(3) 0.2763(7) 0.0595 0.715(13) Uani D U P 1 2 .
C500 C 0.4718(7) 0.5352(2) 0.3240(8) 0.0580 0.715(13) Uani D U P 1 2 .
C501 C 0.521(2) 0.5340(6) 0.2697(18) 0.0613 0.285(13) Uani D U P 1 1 .
H6101 H 0.4184 0.6106 0.2523 0.0793 0.285(13) Uiso R . P 1 1 .
H6102 H 0.4024 0.5829 0.3716 0.0793 0.285(13) Uiso R . P 1 1 .
H5001 H 0.4112 0.5396 0.3864 0.0792 0.715(13) Uiso R . P 1 2 .
H5002 H 0.4278 0.5133 0.2659 0.0792 0.715(13) Uiso R . P 1 2 .
H5011 H 0.5872 0.5429 0.2134 0.0792 0.285(13) Uiso R . P 1 1 .
H5012 H 0.4515 0.5098 0.2379 0.0792 0.285(13) Uiso R . P 1 1 .
H6111 H 0.4236 0.6143 0.2583 0.0793 0.715(13) Uiso R . P 1 2 .
H6112 H 0.5598 0.5900 0.2096 0.0793 0.715(13) Uiso R . P 1 2 .

loop_
_atom_site_aniso_label
_atom_site_aniso_U_11
_atom_site_aniso_U_22
_atom_site_aniso_U_33
_atom_site_aniso_U_23
_atom_site_aniso_U_13
_atom_site_aniso_U_12
S1 0.0344(3) 0.0286(3) 0.0442(4) -0.0025(3) -0.0089(3) 0.0006(3)
C2 0.0373(14) 0.0321(13) 0.0548(17) -0.0080(13) -0.0073(14) 0.0012(11)
C3 0.0336(13) 0.0364(13) 0.0457(15) -0.0104(13) -0.0014(13) -0.0034(11)
O4 0.0430(12) 0.0397(11) 0.0743(15) -0.0179(11) -0.0159(12) -0.0064(9)
O7 0.0482(13) 0.0417(11) 0.0671(15) -0.0032(10) -0.0296(12) -0.0012(9)
C8 0.0329(14) 0.0350(13) 0.0340(13) -0.0041(11) -0.0032(12) 0.0009(11)
C9 0.0303(12) 0.0315(12) 0.0257(11) -0.0030(10) 0.0006(10) 0.0010(10)
C10 0.0274(11) 0.0302(11) 0.0282(12) -0.0014(10) -0.0012(11) 0.0004(10)
Si11 0.0294(5) 0.0302(5) 0.0257(5) 0.0000 -0.0045(4) 0.0000
C12 0.034(2) 0.045(2) 0.046(2) 0.0000 -0.0009(19) 0.0000
C13 0.063(3) 0.056(2) 0.029(2) 0.0000 -0.009(2) 0.0000
C14 0.0289(12) 0.0284(11) 0.0250(11) -0.0003(10) -0.0007(10) 0.0004(9)
C15 0.0276(12) 0.0246(11) 0.0312(12) 0.0009(10) -0.0054(11) -0.0044(9)
C16 0.0392(14) 0.0342(13) 0.0327(13) -0.0015(11) -0.0041(12) -0.0029(11)
C17 0.0593(19) 0.0404(14) 0.0376(14) 0.0064(14) -0.0164(15) -0.0058(15)
C18 0.0444(16) 0.0314(14) 0.0601(19) 0.0043(13) -0.0280(15) 0.0014(13)
C19 0.0277(13) 0.0365(14) 0.0608(18) -0.0025(14) -0.0056(13) 0.0013(11)
C20 0.0321(13) 0.0353(13) 0.0392(14) 0.0059(12) -0.0002(12) -0.0041(11)
C610 0.044(7) 0.054(5) 0.076(7) -0.009(6) -0.026(5) -0.008(5)
C611 0.050(4) 0.056(3) 0.072(5) -0.006(3) -0.028(3) -0.012(3)
C500 0.045(3) 0.052(2) 0.077(4) -0.006(3) -0.021(3) -0.014(2)
C501 0.053(6) 0.060(5) 0.070(7) -0.015(6) -0.026(5) -0.010(5)

loop_
_atom_type_symbol
_atom_type_scat_dispersion_real
_atom_type_scat_dispersion_imag
_atom_type_scat_Cromer_Mann_a1
_atom_type_scat_Cromer_Mann_b1
_atom_type_scat_Cromer_Mann_a2
_atom_type_scat_Cromer_Mann_b2
_atom_type_scat_Cromer_Mann_a3
_atom_type_scat_Cromer_Mann_b3
_atom_type_scat_Cromer_Mann_a4
_atom_type_scat_Cromer_Mann_b4
_atom_type_scat_Cromer_Mann_c
_atom_type_scat_source
C 0.0033 0.0016 2.3100 20.8439 1.0200 10.2075 1.5886 0.5687 0.8650 51.6512 0.2156 'International Tables Vol C 4.2.6.8 and 6.1.1.4'
H 0.0000 0.0000 0.4930 10.5109 0.3229 26.1257 0.1402 3.1424 0.0408 57.7998 0.0030 'International Tables Vol C 4.2.6.8 and 6.1.1.4'
O 0.0106 0.0060 3.0485 13.2771 2.2868 5.7011 1.5463 0.3239 0.8670 32.9089 0.2508 'International Tables Vol C 4.2.6.8 and 6.1.1.4'
Si 0.0817 0.0704 6.2915 2.4386 3.0353 32.3337 1.9891 0.6785 1.5410 81.6937 1.1407 'International Tables Vol C 4.2.6.8 and 6.1.1.4'
S 0.1246 0.1234 6.9053 1.4679 5.2034 22.2151 1.4379 0.2536 1.5863 56.1720 0.8669 'International Tables Vol C 4.2.6.8 and 6.1.1.4'

loop_
_geom_angle_atom_site_label_1
_geom_angle_site_symmetry_1
_geom_angle_atom_site_label_2
_geom_angle_site_symmetry_2
_geom_angle_atom_site_label_3
_geom_angle_site_symmetry_3
_geom_angle
_geom_angle_publ_flag
C2 . S1 . C9 . 93.10(12) yes
S1 . C2 . C3 . 111.6(2) yes
S1 . C2 . H21 . 124.0 no
C3 . C2 . H21 . 124.4 no
C2 . C3 . O4 . 124.2(2) yes
C2 . C3 . C8 . 112.3(2) yes
O4 . C3 . C8 . 123.5(3) yes
C3 . O4 . C501 . 111.2(7) yes
C3 . O4 . C500 . 112.2(3) yes
C8 . O7 . C610 . 113.4(8) yes
C8 . O7 . C611 . 112.7(4) yes
C3 . C8 . O7 . 122.0(2) yes
C3 . C8 . C9 . 115.2(3) yes
O7 . C8 . C9 . 122.8(2) yes
S1 . C9 . C8 . 107.87(18) yes
S1 . C9 . C10 . 125.14(19) yes
C8 . C9 . C10 . 127.0(2) yes
C9 . C10 . Si11 . 126.02(18) yes
C9 . C10 . C14 . 126.5(2) yes
Si11 . C10 . C14 . 107.43(17) yes
C10 . Si11 . C10 3_565 91.55(15) yes
C10 . Si11 . C12 . 112.02(12) yes
C10 3_565 Si11 . C12 . 112.02(12) yes
C10 . Si11 . C13 . 111.97(13) yes
C10 3_565 Si11 . C13 . 111.97(13) yes
C12 . Si11 . C13 . 115.0(2) yes
H123 3_565 C12 . Si11 . 111.1 no
H123 3_565 C12 . H123 . 108.3 no
Si11 . C12 . H123 . 111.1 no
H123 3_565 C12 . H122 . 108.7 no
Si11 . C12 . H122 . 108.8 no
H123 . C12 . H122 . 108.7 no
H132 3_565 C13 . Si11 . 109.6 no
H132 3_565 C13 . H133 . 110.2 no
Si11 . C13 . H133 . 109.3 no
H132 3_565 C13 . H132 . 108.0 no
Si11 . C13 . H132 . 109.6 no
H133 . C13 . H132 . 110.2 no
C14 3_565 C14 . C10 . 116.79(14) yes
C14 3_565 C14 . C15 . 118.97(13) yes
C10 . C14 . C15 . 124.2(2) yes
C14 . C15 . C16 . 119.9(2) yes
C14 . C15 . C20 . 121.8(2) yes
C16 . C15 . C20 . 118.3(2) yes
C15 . C16 . C17 . 120.5(3) yes
C15 . C16 . H161 . 120.2 no
C17 . C16 . H161 . 119.3 no
C16 . C17 . C18 . 120.5(3) yes
C16 . C17 . H171 . 118.7 no
C18 . C17 . H171 . 120.7 no
C17 . C18 . C19 . 119.6(3) yes
C17 . C18 . H181 . 121.4 no
C19 . C18 . H181 . 119.0 no
C18 . C19 . C20 . 120.1(3) yes
C18 . C19 . H191 . 121.0 no
C20 . C19 . H191 . 118.9 no
C15 . C20 . C19 . 120.7(3) yes
C15 . C20 . H201 . 120.2 no
C19 . C20 . H201 . 119.1 no
O7 . C610 . C501 . 110.4(14) yes
O7 . C610 . H6101 . 108.8 no
C501 . C610 . H6101 . 109.1 no
O7 . C610 . H6102 . 111.1 no
C501 . C610 . H6102 . 107.9 no
H6101 . C610 . H6102 . 109.5 no
O7 . C611 . C500 . 112.9(6) yes
O7 . C611 . H6111 . 107.8 no
C500 . C611 . H6111 . 108.3 no
O7 . C611 . H6112 . 109.0 no
C500 . C611 . H6112 . 109.4 no
H6111 . C611 . H6112 . 109.5 no
C611 . C500 . O4 . 113.0(6) yes
C611 . C500 . H5001 . 109.7 no
O4 . C500 . H5001 . 109.1 no
C611 . C500 . H5002 . 107.6 no
O4 . C500 . H5002 . 107.9 no
H5001 . C500 . H5002 . 109.5 no
C610 . C501 . O4 . 110.4(17) yes
C610 . C501 . H5011 . 107.3 no
O4 . C501 . H5011 . 107.7 no
C610 . C501 . H5012 . 112.2 no
O4 . C501 . H5012 . 109.7 no
H5011 . C501 . H5012 . 109.5 no

loop_
_geom_bond_atom_site_label_1
_geom_bond_site_symmetry_1
_geom_bond_atom_site_label_2
_geom_bond_site_symmetry_2
_geom_bond_distance
_geom_bond_publ_flag
S1 . C2 . 1.712(3) yes
S1 . C9 . 1.748(3) yes
C2 . C3 . 1.356(4) yes
C2 . H21 . 0.965 no
C3 . O4 . 1.363(3) yes
C3 . C8 . 1.412(4) yes
O4 . C501 . 1.438(17) yes
O4 . C500 . 1.423(6) yes
O7 . C8 . 1.368(3) yes
O7 . C610 . 1.49(2) yes
O7 . C8 . 1.368(3) yes
O7 . C611 . 1.396(7) yes
C8 . C9 . 1.378(4) yes
C9 . C10 . 1.447(3) yes
C10 . Si11 . 1.890(2) yes
C10 . C14 . 1.362(3) yes
Si11 . C12 . 1.857(4) yes
Si11 . C13 . 1.863(4) yes
C12 . H123 3_565 0.954 no
C12 . H123 . 0.954 no
C12 . H122 . 0.953 no
C13 . H132 3_565 0.944 no
C13 . H133 . 0.964 no
C13 . H132 . 0.944 no
C14 . C14 3_565 1.481(5) yes
C14 . C15 . 1.486(3) yes
C15 . C16 . 1.385(3) yes
C15 . C20 . 1.389(3) yes
C16 . C17 . 1.381(4) yes
C16 . H161 . 0.941 no
C17 . C18 . 1.368(5) yes
C17 . H171 . 0.926 no
C18 . C19 . 1.379(4) yes
C18 . H181 . 0.923 no
C19 . C20 . 1.379(4) yes
C19 . H191 . 0.931 no
C20 . H201 . 0.922 no
C610 . C501 . 1.498(9) yes
C610 . H6101 . 0.950 no
C610 . H6102 . 0.950 no
C611 . C500 . 1.504(7) yes
C611 . H6111 . 0.950 no
C611 . H6112 . 0.950 no
C500 . H5001 . 0.950 no
C500 . H5002 . 0.950 no
C501 . H5011 . 0.950 no
C501 . H5012 . 0.950 no

loop_
_geom_hbond_atom_site_label_D
_geom_hbond_site_symmetry_D
_geom_hbond_atom_site_label_H
_geom_hbond_site_symmetry_H
_geom_hbond_atom_site_label_A
_geom_hbond_site_symmetry_A
_geom_hbond_angle_DHA
_geom_hbond_distance_DH
_geom_hbond_distance_HA
_geom_hbond_distance_DA
_geom_hbond_publ_flag
C12 . H123 . O7 . 122 0.95 2.59 3.199(7) yes
